data_7155328
loop_
_publ_author_name
'Adiraju, Venkata A. K.'
'Ferrence, Gregory M.'
'Lash, Timothy D.'

_publ_section_title
;
 Regioselective oxidation and metalation of meso-unsubstituted
 azuliporphyrins.
;
_journal_issue 44
_journal_name_full 'Organic &amp; biomolecular chemistry'
_journal_page_first 10523
_journal_page_last 10533
_journal_paper_doi 10.1039/c6ob02052f
_journal_volume 14
_journal_year 2016
_chemical_formula_moiety 'C40 H43 N3 O Cu, C H Cl3'
_chemical_formula_sum 'C41 H44 Cl3 Cu N3 O'
_chemical_formula_weight 764.68
_chemical_name_systematic
'[2^3^-<i>tert</i>-Butyl-8,12,13,17-tetraethyl-7,18-dimethyl-21-oxyazuliporphyrinato]copper(ii) chloroform solvate'
_space_group_IT_number 2
_symmetry_cell_setting triclinic
_symmetry_Int_Tables_number 2
_symmetry_space_group_name_Hall '-P 1'
_symmetry_space_group_name_H-M 'P -1'
_atom_sites_solution_hydrogens geom
_atom_sites_solution_primary iterative
_atom_sites_solution_secondary iterative
_audit_conform_dict_location ftp://ftp.iucr.org/pub/cif_core.dic
_audit_conform_dict_name cif_core.dic
_audit_conform_dict_version 2.4.3
_audit_creation_date 2016-07-26T16:22:53-00:00
_audit_creation_method 'WinGX routine CIF_UPDATE'
_audit_update_record
;
2016-07-27 deposited with the CCDC.
2016-10-18 downloaded from the CCDC.
;
_cell_angle_alpha 64.986(3)
_cell_angle_beta 62.582(3)
_cell_angle_gamma 86.745(3)
_cell_formula_units_Z 2
_cell_length_a 12.6923(7)
_cell_length_b 13.2018(7)
_cell_length_c 13.6120(8)
_cell_measurement_reflns_used 9892
_cell_measurement_temperature 100(2)
_cell_measurement_theta_max 28.04
_cell_measurement_theta_min 2.29
_cell_volume 1807.56(19)
_computing_cell_refinement 'APEX2 & SAINT (Bruker, 2013)'
_computing_data_collection 'APEX2 (Bruker, 2014)'
_computing_data_reduction SAINT
_computing_molecular_graphics 'ORTEP-3 for Windows (Farrugia, 2012)'
_computing_publication_material 'WinGX publication routines (Farrugia, 2012)'
_computing_structure_refinement 'SHELXL-2014/7 (Sheldrick, 2015)'
_computing_structure_solution 'SUPERFLIP (Palatinus & Chapuis,2007)'
_diffrn_ambient_temperature 100(2)
_diffrn_measured_fraction_theta_full 1
_diffrn_measured_fraction_theta_max 0.991
_diffrn_measurement_details
;
A total of 3672 frames were collected.  
The total exposure time was 20.40 hours.
;
_diffrn_measurement_device_type 'Bruker APEX-II CCD diffractometer'
_diffrn_measurement_method '\f and \w scans'
_diffrn_radiation_monochromator graphite
_diffrn_radiation_probe x-ray
_diffrn_radiation_source 'sealed tube'
_diffrn_radiation_type MoK\a
_diffrn_radiation_wavelength 0.71073
_diffrn_reflns_av_R_equivalents 0.0472
_diffrn_reflns_av_unetI/netI 0.0318
_diffrn_reflns_Laue_measured_fraction_full 1
_diffrn_reflns_Laue_measured_fraction_max 0.991
_diffrn_reflns_limit_h_max 17
_diffrn_reflns_limit_h_min -17
_diffrn_reflns_limit_k_max 17
_diffrn_reflns_limit_k_min -17
_diffrn_reflns_limit_l_max 18
_diffrn_reflns_limit_l_min -18
_diffrn_reflns_number 62212
_diffrn_reflns_point_group_measured_fraction_full 1
_diffrn_reflns_point_group_measured_fraction_max 0.991
_diffrn_reflns_theta_full 25.242
_diffrn_reflns_theta_max 28.704
_diffrn_reflns_theta_min 1.728
_diffrn_standards_number 0
_exptl_absorpt_coefficient_mu 0.864
_exptl_absorpt_correction_T_max 0.7457
_exptl_absorpt_correction_T_min 0.6939
_exptl_absorpt_correction_type multi-scan
_exptl_absorpt_process_details 'Apex2 v2014.7-1 (Bruker, 2014)'
_exptl_crystal_colour purple
_exptl_crystal_density_diffrn 1.405
_exptl_crystal_density_method 'not measured'
_exptl_crystal_description needle
_exptl_crystal_F_000 798
_exptl_crystal_recrystallization_method 'Re-crystallisation from solvent'
_exptl_crystal_size_max 0.19
_exptl_crystal_size_mid 0.05
_exptl_crystal_size_min 0.03
_refine_diff_density_max 0.646
_refine_diff_density_min -0.5
_refine_diff_density_rms 0.064
_refine_ls_extinction_method none
_refine_ls_goodness_of_fit_ref 1.022
_refine_ls_hydrogen_treatment constr
_refine_ls_matrix_type full
_refine_ls_number_constraints 0
_refine_ls_number_parameters 444
_refine_ls_number_reflns 9286
_refine_ls_number_restraints 0
_refine_ls_restrained_S_all 1.022
_refine_ls_R_factor_all 0.0473
_refine_ls_R_factor_gt 0.0338
_refine_ls_shift/su_max 0.001
_refine_ls_shift/su_mean 0
_refine_ls_structure_factor_coef Fsqd
_refine_ls_weighting_details 'w=1/[\s^2^(Fo^2^)+(0.0344P)^2^+1.3223P] where P=(Fo^2^+2Fc^2^)/3'
_refine_ls_weighting_scheme calc
_refine_ls_wR_factor_ref 0.0824
_reflns_number_gt 7645
_reflns_number_total 9286
_reflns_threshold_expression 'I > 2\s(I)'
_cod_data_source_file c6ob02052f3.cif
_cod_data_source_block shelx
_cod_depositor_comments 'Adding full bibliography for 7155327--7155329.cif.'
_cod_original_cell_volume 1807.56(18)
_cod_database_code 7155328
_shelx_space_group_comment
;
The symmetry employed for this shelxl refinement is uniquely defined
by the following loop, which should always be used as a source of
symmetry information in preference to the above space-group names.
        They are only intended as comments.
;
_shelx_estimated_absorpt_t_min 0.853
_shelx_estimated_absorpt_t_max 0.975

loop_
_symmetry_equiv_pos_as_xyz
'x, y, z'
'-x, -y, -z'

loop_
_atom_site_label
_atom_site_fract_x
_atom_site_fract_y
_atom_site_fract_z
_atom_site_U_iso_or_equiv
_atom_site_adp_type
_atom_site_calc_flag
_atom_site_occupancy
_atom_site_type_symbol
O1 0.83673(10) 0.39559(10) 0.32260(10) 0.0127(2) Uani d 1 O
Cu1 0.68832(2) 0.42364(2) 0.43131(2) 0.01092(6) Uani d 1 Cu
C21 0.81372(14) 0.39002(14) 0.24147(15) 0.0120(3) Uani d 1 C
N22 0.73854(12) 0.58823(11) 0.31134(12) 0.0117(3) Uani d 1 N
N23 0.58821(12) 0.44815(12) 0.57219(13) 0.0125(3) Uani d 1 N
N24 0.62784(13) 0.25671(11) 0.52131(13) 0.0134(3) Uani d 1 N
C1 0.76832(15) 0.28930(14) 0.24911(15) 0.0130(3) Uani d 1 C
C2 0.79067(14) 0.31473(14) 0.12704(15) 0.0127(3) Uani d 1 C
C2A 0.76833(15) 0.23746(14) 0.09185(16) 0.0154(3) Uani d 1 C
H2A 0.7304 0.1634 0.1572 0.018 Uiso calc 1 H
C2B 0.79289(15) 0.25149(15) -0.02477(16) 0.0164(3) Uani d 1 C
H2B 0.7719 0.1845 -0.0264 0.02 Uiso calc 1 H
C2C 0.84302(15) 0.34738(15) -0.13913(16) 0.0146(3) Uani d 1 C
C3 0.83574(14) 0.43624(14) 0.04979(15) 0.0124(3) Uani d 1 C
C3A 0.86824(15) 0.49629(14) -0.07544(15) 0.0150(3) Uani d 1 C
H3A 0.8889 0.5762 -0.1096 0.018 Uiso calc 1 H
C3B 0.87491(16) 0.45684(15) -0.15725(16) 0.0163(3) Uani d 1 C
H3B 0.9066 0.5137 -0.2404 0.02 Uiso calc 1 H
C4 0.83973(14) 0.48304(14) 0.12537(15) 0.0123(3) Uani d 1 C
C5 0.85587(15) 0.59842(14) 0.09914(15) 0.0137(3) Uani d 1 C
H5 0.9018 0.651 0.0143 0.016 Uiso calc 1 H
C6 0.81270(15) 0.64359(13) 0.18245(15) 0.0129(3) Uani d 1 C
C7 0.83034(15) 0.76562(14) 0.14236(15) 0.0145(3) Uani d 1 C
C7A 0.90462(18) 0.85320(15) 0.01093(16) 0.0221(4) Uani d 1 C
H7A1 0.9137 0.9274 0.0089 0.033 Uiso calc 1 H
H7A2 0.8645 0.8567 -0.0368 0.033 Uiso calc 1 H
H7A3 0.9843 0.8327 -0.0252 0.033 Uiso calc 1 H
C8 0.76778(15) 0.78272(14) 0.24437(15) 0.0136(3) Uani d 1 C
C8A 0.76135(16) 0.89262(14) 0.25335(17) 0.0179(3) Uani d 1 C
H8A1 0.6784 0.8907 0.3146 0.021 Uiso calc 1 H
H8A2 0.7787 0.9555 0.1721 0.021 Uiso calc 1 H
C8B 0.84948(18) 0.91627(16) 0.29133(19) 0.0237(4) Uani d 1 C
H8B1 0.8415 0.9887 0.2957 0.036 Uiso calc 1 H
H8B2 0.8317 0.8552 0.3726 0.036 Uiso calc 1 H
H8B3 0.932 0.9201 0.2301 0.036 Uiso calc 1 H
C9 0.71047(14) 0.67120(14) 0.34891(15) 0.0123(3) Uani d 1 C
C10 0.63800(15) 0.65381(14) 0.47148(15) 0.0131(3) Uani d 1 C
H10 0.6253 0.7197 0.4845 0.016 Uiso calc 1 H
C11 0.58335(14) 0.55095(14) 0.57496(15) 0.0128(3) Uani d 1 C
C12 0.51521(15) 0.53312(15) 0.70291(15) 0.0144(3) Uani d 1 C
C12A 0.50503(16) 0.62544(15) 0.74142(16) 0.0182(4) Uani d 1 C
H12A 0.4412 0.5978 0.8286 0.022 Uiso calc 1 H
H12B 0.4819 0.691 0.6895 0.022 Uiso calc 1 H
C12B 0.62456(18) 0.66311(16) 0.72804(18) 0.0229(4) Uani d 1 C
H12C 0.616 0.7235 0.7537 0.034 Uiso calc 1 H
H12D 0.6469 0.5985 0.7804 0.034 Uiso calc 1 H
H12E 0.6874 0.6915 0.6415 0.034 Uiso calc 1 H
C13 0.47945(15) 0.41938(15) 0.77554(15) 0.0146(3) Uani d 1 C
C13A 0.41410(17) 0.35724(16) 0.91435(16) 0.0203(4) Uani d 1 C
H13A 0.3671 0.2845 0.941 0.024 Uiso calc 1 H
H13B 0.3568 0.4031 0.9477 0.024 Uiso calc 1 H
C13B 0.5008(2) 0.33335(19) 0.96763(18) 0.0299(5) Uani d 1 C
H13C 0.4549 0.2928 1.0581 0.045 Uiso calc 1 H
H13D 0.5567 0.2867 0.9361 0.045 Uiso calc 1 H
H13E 0.5464 0.4052 0.9428 0.045 Uiso calc 1 H
C14 0.52636(14) 0.36616(14) 0.69251(15) 0.0131(3) Uani d 1 C
C15 0.51467(15) 0.25122(14) 0.72739(16) 0.0154(3) Uani d 1 C
H15 0.4707 0.202 0.8135 0.018 Uiso calc 1 H
C16 0.56179(15) 0.20007(14) 0.64723(15) 0.0141(3) Uani d 1 C
C17 0.54204(15) 0.07868(14) 0.68826(16) 0.0159(3) Uani d 1 C
C17A 0.48650(18) -0.00931(15) 0.82121(17) 0.0217(4) Uani d 1 C
H17A 0.4544 -0.0807 0.8293 0.026 Uiso calc 1 H
H17B 0.4185 0.0172 0.8731 0.026 Uiso calc 1 H
C17B 0.5791(2) -0.03209(18) 0.8672(2) 0.0340(5) Uani d 1 C
H17C 0.5407 -0.0896 0.9538 0.051 Uiso calc 1 H
H17D 0.6458 -0.0595 0.8167 0.051 Uiso calc 1 H
H17E 0.6099 0.0382 0.8604 0.051 Uiso calc 1 H
C18 0.59211(16) 0.06278(14) 0.58485(16) 0.0164(3) Uani d 1 C
C18A 0.59757(18) -0.04767(15) 0.57758(18) 0.0220(4) Uani d 1 C
H18A 0.6787 -0.0659 0.5572 0.033 Uiso calc 1 H
H18B 0.5787 -0.0414 0.5133 0.033 Uiso calc 1 H
H18C 0.5389 -0.1079 0.6575 0.033 Uiso calc 1 H
C19 0.64818(15) 0.17366(14) 0.47913(15) 0.0137(3) Uani d 1 C
C20 0.70642(15) 0.18846(14) 0.35848(16) 0.0144(3) Uani d 1 C
H20 0.7043 0.1219 0.3482 0.017 Uiso calc 1 H
C25 0.87054(16) 0.33685(15) -0.25687(16) 0.0172(3) Uani d 1 C
C26 0.82272(19) 0.21884(17) -0.22987(18) 0.0257(4) Uani d 1 C
H26A 0.7349 0.2021 -0.178 0.039 Uiso calc 1 H
H26B 0.8438 0.217 -0.3079 0.039 Uiso calc 1 H
H26C 0.8589 0.1619 -0.1864 0.039 Uiso calc 1 H
C27 1.00807(17) 0.36080(18) -0.33809(18) 0.0235(4) Uani d 1 C
H27A 1.0402 0.4361 -0.3563 0.035 Uiso calc 1 H
H27B 1.0434 0.3033 -0.2941 0.035 Uiso calc 1 H
H27C 1.0283 0.3583 -0.4157 0.035 Uiso calc 1 H
C28 0.81425(18) 0.42299(17) -0.32871(18) 0.0237(4) Uani d 1 C
H28A 0.843 0.4997 -0.3476 0.036 Uiso calc 1 H
H28B 0.8376 0.4186 -0.406 0.036 Uiso calc 1 H
H28C 0.7263 0.4055 -0.2782 0.036 Uiso calc 1 H
C1S 0.04220(17) 0.80853(16) 0.59351(17) 0.0209(4) Uani d 1 C
H1S 0.0957 0.751 0.6043 0.025 Uiso calc 1 H
Cl1 0.12645(5) 0.92940(4) 0.45307(5) 0.03191(12) Uani d 1 Cl
Cl2 -0.01610(5) 0.84106(5) 0.71991(5) 0.03137(12) Uani d 1 Cl
Cl3 -0.07690(6) 0.75057(5) 0.59014(6) 0.03845(14) Uani d 1 Cl

loop_
_atom_site_aniso_label
_atom_site_aniso_U_11
_atom_site_aniso_U_22
_atom_site_aniso_U_33
_atom_site_aniso_U_12
_atom_site_aniso_U_13
_atom_site_aniso_U_23
O1 0.0120(5) 0.0141(6) 0.0134(5) 0.0031(4) -0.0064(5) -0.0071(5)
Cu1 0.01187(10) 0.00900(9) 0.01062(10) 0.00116(7) -0.00483(8) -0.00391(7)
C21 0.0090(7) 0.0122(7) 0.0127(7) 0.0034(6) -0.0035(6) -0.0061(6)
N22 0.0123(6) 0.0103(6) 0.0111(6) 0.0007(5) -0.0049(5) -0.0042(5)
N23 0.0137(7) 0.0114(6) 0.0117(6) 0.0014(5) -0.0065(5) -0.0042(5)
N24 0.0144(7) 0.0102(6) 0.0137(7) 0.0014(5) -0.0066(6) -0.0041(5)
C1 0.0125(8) 0.0121(8) 0.0138(8) 0.0033(6) -0.0057(6) -0.0061(6)
C2 0.0106(7) 0.0121(7) 0.0142(8) 0.0034(6) -0.0050(6) -0.0062(6)
C2A 0.0173(8) 0.0109(8) 0.0150(8) 0.0005(6) -0.0064(7) -0.0047(6)
C2B 0.0164(8) 0.0157(8) 0.0198(9) 0.0013(6) -0.0085(7) -0.0103(7)
C2C 0.0116(8) 0.0185(8) 0.0160(8) 0.0026(6) -0.0062(6) -0.0103(7)
C3 0.0097(7) 0.0124(8) 0.0137(8) 0.0025(6) -0.0037(6) -0.0068(6)
C3A 0.0154(8) 0.0120(8) 0.0143(8) -0.0001(6) -0.0049(7) -0.0055(6)
C3B 0.0173(8) 0.0159(8) 0.0128(8) 0.0008(6) -0.0059(7) -0.0054(6)
C4 0.0102(7) 0.0128(8) 0.0120(7) 0.0005(6) -0.0034(6) -0.0059(6)
C5 0.0129(8) 0.0129(8) 0.0119(7) -0.0001(6) -0.0045(6) -0.0041(6)
C6 0.0143(8) 0.0102(7) 0.0134(8) 0.0004(6) -0.0070(6) -0.0040(6)
C7 0.0168(8) 0.0104(7) 0.0146(8) 0.0003(6) -0.0071(7) -0.0045(6)
C7A 0.0299(10) 0.0124(8) 0.0159(9) -0.0015(7) -0.0057(8) -0.0050(7)
C8 0.0149(8) 0.0105(7) 0.0159(8) 0.0018(6) -0.0081(7) -0.0055(6)
C8A 0.0215(9) 0.0124(8) 0.0198(9) 0.0039(7) -0.0090(7) -0.0086(7)
C8B 0.0265(10) 0.0183(9) 0.0313(10) 0.0030(7) -0.0138(8) -0.0153(8)
C9 0.0128(8) 0.0114(7) 0.0141(8) 0.0020(6) -0.0079(6) -0.0054(6)
C10 0.0143(8) 0.0132(8) 0.0165(8) 0.0050(6) -0.0089(7) -0.0092(6)
C11 0.0114(7) 0.0155(8) 0.0157(8) 0.0045(6) -0.0078(6) -0.0093(7)
C12 0.0112(8) 0.0186(8) 0.0140(8) 0.0047(6) -0.0056(6) -0.0086(7)
C12A 0.0191(9) 0.0188(9) 0.0156(8) 0.0064(7) -0.0057(7) -0.0101(7)
C12B 0.0287(10) 0.0226(9) 0.0248(10) 0.0057(8) -0.0145(8) -0.0152(8)
C13 0.0119(8) 0.0185(8) 0.0139(8) 0.0041(6) -0.0059(6) -0.0081(7)
C13A 0.0194(9) 0.0215(9) 0.0135(8) 0.0047(7) -0.0036(7) -0.0074(7)
C13B 0.0371(12) 0.0318(11) 0.0166(9) 0.0026(9) -0.0131(9) -0.0068(8)
C14 0.0109(7) 0.0168(8) 0.0119(7) 0.0019(6) -0.0060(6) -0.0061(6)
C15 0.0141(8) 0.0154(8) 0.0125(8) 0.0004(6) -0.0058(6) -0.0031(6)
C16 0.0134(8) 0.0121(8) 0.0146(8) 0.0007(6) -0.0072(6) -0.0036(6)
C17 0.0158(8) 0.0115(8) 0.0158(8) -0.0008(6) -0.0072(7) -0.0024(6)
C17A 0.0270(10) 0.0137(8) 0.0169(9) -0.0033(7) -0.0080(8) -0.0026(7)
C17B 0.0474(14) 0.0233(10) 0.0257(11) -0.0055(9) -0.0231(10) 0.0014(8)
C18 0.0181(8) 0.0110(8) 0.0179(8) 0.0004(6) -0.0091(7) -0.0039(7)
C18A 0.0277(10) 0.0117(8) 0.0224(9) 0.0006(7) -0.0109(8) -0.0050(7)
C19 0.0142(8) 0.0102(7) 0.0166(8) 0.0022(6) -0.0086(7) -0.0046(6)
C20 0.0165(8) 0.0104(7) 0.0186(8) 0.0035(6) -0.0095(7) -0.0075(6)
C25 0.0168(8) 0.0209(9) 0.0159(8) 0.0009(7) -0.0066(7) -0.0111(7)
C26 0.0318(11) 0.0270(10) 0.0240(10) -0.0013(8) -0.0122(8) -0.0169(8)
C27 0.0178(9) 0.0324(11) 0.0211(9) 0.0034(8) -0.0058(7) -0.0167(8)
C28 0.0241(10) 0.0299(10) 0.0224(9) 0.0041(8) -0.0147(8) -0.0122(8)
C1S 0.0241(9) 0.0189(9) 0.0242(9) 0.0057(7) -0.0153(8) -0.0094(7)
Cl1 0.0238(2) 0.0304(3) 0.0277(3) 0.0048(2) -0.0107(2) -0.0034(2)
Cl2 0.0421(3) 0.0329(3) 0.0286(3) 0.0156(2) -0.0212(2) -0.0183(2)
Cl3 0.0455(3) 0.0304(3) 0.0500(3) -0.0007(2) -0.0349(3) -0.0127(2)

loop_
_atom_type_symbol
_atom_type_description
_atom_type_scat_dispersion_real
_atom_type_scat_dispersion_imag
_atom_type_scat_source
C C 0.0033 0.0016 'International Tables Vol C Tables 4.2.6.8 and 6.1.1.4'
H H 0 0 'International Tables Vol C Tables 4.2.6.8 and 6.1.1.4'
N N 0.0061 0.0033 'International Tables Vol C Tables 4.2.6.8 and 6.1.1.4'
O O 0.0106 0.006 'International Tables Vol C Tables 4.2.6.8 and 6.1.1.4'
Cl Cl 0.1484 0.1585 'International Tables Vol C Tables 4.2.6.8 and 6.1.1.4'
Cu Cu 0.3201 1.2651 'International Tables Vol C Tables 4.2.6.8 and 6.1.1.4'

loop_
_geom_angle_atom_site_label_1
_geom_angle_atom_site_label_2
_geom_angle_atom_site_label_3
_geom_angle
C21 O1 Cu1 103.23(10)
N23 Cu1 O1 153.03(5)
N23 Cu1 N24 93.88(6)
O1 Cu1 N24 88.35(5)
N23 Cu1 N22 94.92(6)
O1 Cu1 N22 88.85(5)
N24 Cu1 N22 165.79(6)
O1 C21 C1 125.56(15)
O1 C21 C4 124.85(15)
C1 C21 C4 109.39(14)
C9 N22 C6 106.22(13)
C9 N22 Cu1 122.12(11)
C6 N22 Cu1 131.43(11)
C11 N23 C14 107.10(14)
C11 N23 Cu1 125.59(11)
C14 N23 Cu1 126.26(11)
C16 N24 C19 106.00(13)
C16 N24 Cu1 122.50(11)
C19 N24 Cu1 131.28(11)
C20 C1 C21 125.21(15)
C20 C1 C2 127.90(15)
C21 C1 C2 106.75(14)
C2A C2 C1 125.47(15)
C2A C2 C3 126.88(15)
C1 C2 C3 107.60(14)
C2 C2A C2B 130.09(16)
C2 C2A H2A 115
C2B C2A H2A 115
C2C C2B C2A 130.79(16)
C2C C2B H2B 114.6
C2A C2B H2B 114.6
C2B C2C C3B 124.27(16)
C2B C2C C25 120.01(15)
C3B C2C C25 115.69(15)
C3A C3 C4 126.03(15)
C3A C3 C2 126.26(15)
C4 C3 C2 107.70(14)
C3B C3A C3 129.73(16)
C3B C3A H3A 115.1
C3 C3A H3A 115.1
C3A C3B C2C 131.46(16)
C3A C3B H3B 114.3
C2C C3B H3B 114.3
C5 C4 C3 128.48(15)
C5 C4 C21 124.35(15)
C3 C4 C21 106.98(14)
C6 C5 C4 127.52(15)
C6 C5 H5 116.2
C4 C5 H5 116.2
C5 C6 N22 128.96(15)
C5 C6 C7 121.98(15)
N22 C6 C7 108.79(14)
C8 C7 C6 107.50(14)
C8 C7 C7A 127.83(15)
C6 C7 C7A 124.67(15)
C7 C7A H7A1 109.5
C7 C7A H7A2 109.5
H7A1 C7A H7A2 109.5
C7 C7A H7A3 109.5
H7A1 C7A H7A3 109.5
H7A2 C7A H7A3 109.5
C7 C8 C9 106.61(14)
C7 C8 C8A 128.32(15)
C9 C8 C8A 125.00(15)
C8 C8A C8B 112.94(15)
C8 C8A H8A1 109
C8B C8A H8A1 109
C8 C8A H8A2 109
C8B C8A H8A2 109
H8A1 C8A H8A2 107.8
C8A C8B H8B1 109.5
C8A C8B H8B2 109.5
H8B1 C8B H8B2 109.5
C8A C8B H8B3 109.5
H8B1 C8B H8B3 109.5
H8B2 C8B H8B3 109.5
N22 C9 C10 125.55(15)
N22 C9 C8 110.87(14)
C10 C9 C8 123.57(15)
C11 C10 C9 126.69(15)
C11 C10 H10 116.7
C9 C10 H10 116.7
N23 C11 C10 124.19(15)
N23 C11 C12 109.43(14)
C10 C11 C12 126.36(15)
C13 C12 C11 107.19(15)
C13 C12 C12A 128.50(15)
C11 C12 C12A 123.79(15)
C12 C12A C12B 110.73(14)
C12 C12A H12A 109.5
C12B C12A H12A 109.5
C12 C12A H12B 109.5
C12B C12A H12B 109.5
H12A C12A H12B 108.1
C12A C12B H12C 109.5
C12A C12B H12D 109.5
H12C C12B H12D 109.5
C12A C12B H12E 109.5
H12C C12B H12E 109.5
H12D C12B H12E 109.5
C12 C13 C14 106.58(14)
C12 C13 C13A 127.88(16)
C14 C13 C13A 125.33(15)
C13 C13A C13B 111.92(15)
C13 C13A H13A 109.2
C13B C13A H13A 109.2
C13 C13A H13B 109.2
C13B C13A H13B 109.2
H13A C13A H13B 107.9
C13A C13B H13C 109.5
C13A C13B H13D 109.5
H13C C13B H13D 109.5
C13A C13B H13E 109.5
H13C C13B H13E 109.5
H13D C13B H13E 109.5
N23 C14 C15 124.13(15)
N23 C14 C13 109.69(14)
C15 C14 C13 126.16(15)
C14 C15 C16 126.04(16)
C14 C15 H15 117
C16 C15 H15 117
N24 C16 C15 125.34(15)
N24 C16 C17 110.74(15)
C15 C16 C17 123.88(15)
C18 C17 C16 106.73(15)
C18 C17 C17A 128.43(16)
C16 C17 C17A 124.61(16)
C17 C17A C17B 111.05(16)
C17 C17A H17A 109.4
C17B C17A H17A 109.4
C17 C17A H17B 109.4
C17B C17A H17B 109.4
H17A C17A H17B 108
C17A C17B H17C 109.5
C17A C17B H17D 109.5
H17C C17B H17D 109.5
C17A C17B H17E 109.5
H17C C17B H17E 109.5
H17D C17B H17E 109.5
C17 C18 C19 107.38(15)
C17 C18 C18A 127.55(16)
C19 C18 C18A 124.96(16)
C18 C18A H18A 109.5
C18 C18A H18B 109.5
H18A C18A H18B 109.5
C18 C18A H18C 109.5
H18A C18A H18C 109.5
H18B C18A H18C 109.5
C20 C19 N24 128.30(15)
C20 C19 C18 122.57(15)
N24 C19 C18 109.07(14)
C19 C20 C1 128.29(16)
C19 C20 H20 115.9
C1 C20 H20 115.9
C26 C25 C27 108.38(15)
C26 C25 C28 107.27(15)
C27 C25 C28 109.55(15)
C26 C25 C2C 113.20(15)
C27 C25 C2C 107.56(14)
C28 C25 C2C 110.84(15)
C25 C26 H26A 109.5
C25 C26 H26B 109.5
H26A C26 H26B 109.5
C25 C26 H26C 109.5
H26A C26 H26C 109.5
H26B C26 H26C 109.5
C25 C27 H27A 109.5
C25 C27 H27B 109.5
H27A C27 H27B 109.5
C25 C27 H27C 109.5
H27A C27 H27C 109.5
H27B C27 H27C 109.5
C25 C28 H28A 109.5
C25 C28 H28B 109.5
H28A C28 H28B 109.5
C25 C28 H28C 109.5
H28A C28 H28C 109.5
H28B C28 H28C 109.5
Cl1 C1S Cl3 109.64(10)
Cl1 C1S Cl2 111.31(10)
Cl3 C1S Cl2 109.60(11)
Cl1 C1S H1S 108.7
Cl3 C1S H1S 108.7
Cl2 C1S H1S 108.7

loop_
_geom_bond_atom_site_label_1
_geom_bond_atom_site_label_2
_geom_bond_distance
O1 C21 1.296(2)
O1 Cu1 1.9215(11)
Cu1 N23 1.9054(14)
Cu1 N24 1.9975(14)
Cu1 N22 1.9981(13)
C21 C1 1.423(2)
C21 C4 1.428(2)
N22 C9 1.360(2)
N22 C6 1.404(2)
N23 C11 1.371(2)
N23 C14 1.372(2)
N24 C16 1.365(2)
N24 C19 1.401(2)
C1 C20 1.404(2)
C1 C2 1.435(2)
C2 C2A 1.386(2)
C2 C3 1.459(2)
C2A C2B 1.398(2)
C2A H2A 0.95
C2B C2C 1.394(2)
C2B H2B 0.95
C2C C3B 1.409(2)
C2C C25 1.542(2)
C3 C3A 1.397(2)
C3 C4 1.425(2)
C3A C3B 1.385(2)
C3A H3A 0.95
C3B H3B 0.95
C4 C5 1.413(2)
C5 C6 1.380(2)
C5 H5 0.95
C6 C7 1.459(2)
C7 C8 1.356(2)
C7 C7A 1.499(2)
C7A H7A1 0.98
C7A H7A2 0.98
C7A H7A3 0.98
C8 C9 1.455(2)
C8 C8A 1.501(2)
C8A C8B 1.525(3)
C8A H8A1 0.99
C8A H8A2 0.99
C8B H8B1 0.98
C8B H8B2 0.98
C8B H8B3 0.98
C9 C10 1.403(2)
C10 C11 1.378(2)
C10 H10 0.95
C11 C12 1.458(2)
C12 C13 1.359(2)
C12 C12A 1.496(2)
C12A C12B 1.529(3)
C12A H12A 0.99
C12A H12B 0.99
C12B H12C 0.98
C12B H12D 0.98
C12B H12E 0.98
C13 C14 1.459(2)
C13 C13A 1.501(2)
C13A C13B 1.529(3)
C13A H13A 0.99
C13A H13B 0.99
C13B H13C 0.98
C13B H13D 0.98
C13B H13E 0.98
C14 C15 1.379(2)
C15 C16 1.407(2)
C15 H15 0.95
C16 C17 1.450(2)
C17 C18 1.357(2)
C17 C17A 1.504(2)
C17A C17B 1.529(3)
C17A H17A 0.99
C17A H17B 0.99
C17B H17C 0.98
C17B H17D 0.98
C17B H17E 0.98
C18 C19 1.454(2)
C18 C18A 1.498(2)
C18A H18A 0.98
C18A H18B 0.98
C18A H18C 0.98
C19 C20 1.382(2)
C20 H20 0.95
C25 C26 1.532(3)
C25 C27 1.536(2)
C25 C28 1.540(3)
C26 H26A 0.98
C26 H26B 0.98
C26 H26C 0.98
C27 H27A 0.98
C27 H27B 0.98
C27 H27C 0.98
C28 H28A 0.98
C28 H28B 0.98
C28 H28C 0.98
C1S Cl1 1.7537(19)
C1S Cl3 1.7599(19)
C1S Cl2 1.763(2)
C1S H1S 1

loop_
_geom_torsion_atom_site_label_1
_geom_torsion_atom_site_label_2
_geom_torsion_atom_site_label_3
_geom_torsion_atom_site_label_4
_geom_torsion
Cu1 O1 C21 C1 -91.52(16)
Cu1 O1 C21 C4 94.05(16)
O1 C21 C1 C20 21.3(3)
C4 C21 C1 C20 -163.59(16)
O1 C21 C1 C2 -162.79(15)
C4 C21 C1 C2 12.37(18)
C20 C1 C2 C2A -9.2(3)
C21 C1 C2 C2A 175.02(16)
C20 C1 C2 C3 168.49(16)
C21 C1 C2 C3 -7.33(18)
C1 C2 C2A C2B -175.86(17)
C3 C2 C2A C2B 6.9(3)
C2 C2A C2B C2C -2.5(3)
C2A C2B C2C C3B -3.4(3)
C2A C2B C2C C25 174.68(18)
C2A C2 C3 C3A -2.2(3)
C1 C2 C3 C3A -179.77(16)
C2A C2 C3 C4 177.35(16)
C1 C2 C3 C4 -0.26(18)
C4 C3 C3A C3B 175.09(18)
C2 C3 C3A C3B -5.5(3)
C3 C3A C3B C2C 5.6(3)
C2B C2C C3B C3A 1.2(3)
C25 C2C C3B C3A -177.03(18)
C3A C3 C4 C5 12.1(3)
C2 C3 C4 C5 -167.40(16)
C3A C3 C4 C21 -172.76(16)
C2 C3 C4 C21 7.72(18)
O1 C21 C4 C5 -22.0(3)
C1 C21 C4 C5 162.81(15)
O1 C21 C4 C3 162.63(15)
C1 C21 C4 C3 -12.57(18)
C3 C4 C5 C6 150.87(18)
C21 C4 C5 C6 -23.5(3)
C4 C5 C6 N22 -3.2(3)
C4 C5 C6 C7 -176.52(16)
C9 N22 C6 C5 -173.24(17)
Cu1 N22 C6 C5 12.3(3)
C9 N22 C6 C7 0.73(18)
Cu1 N22 C6 C7 -173.74(11)
C5 C6 C7 C8 174.07(16)
N22 C6 C7 C8 -0.40(19)
C5 C6 C7 C7A -5.7(3)
N22 C6 C7 C7A 179.85(16)
C6 C7 C8 C9 -0.08(18)
C7A C7 C8 C9 179.66(17)
C6 C7 C8 C8A 176.99(16)
C7A C7 C8 C8A -3.3(3)
C7 C8 C8A C8B -96.1(2)
C9 C8 C8A C8B 80.4(2)
C6 N22 C9 C10 -179.78(15)
Cu1 N22 C9 C10 -4.7(2)
C6 N22 C9 C8 -0.79(18)
Cu1 N22 C9 C8 174.32(10)
C7 C8 C9 N22 0.56(19)
C8A C8 C9 N22 -176.63(15)
C7 C8 C9 C10 179.57(16)
C8A C8 C9 C10 2.4(3)
N22 C9 C10 C11 0.5(3)
C8 C9 C10 C11 -178.41(16)
C14 N23 C11 C10 178.40(15)
Cu1 N23 C11 C10 9.6(2)
C14 N23 C11 C12 -0.04(18)
Cu1 N23 C11 C12 -168.87(11)
C9 C10 C11 N23 -2.8(3)
C9 C10 C11 C12 175.36(16)
N23 C11 C12 C13 -0.27(19)
C10 C11 C12 C13 -178.68(16)
N23 C11 C12 C12A 172.07(15)
C10 C11 C12 C12A -6.3(3)
C13 C12 C12A C12B 99.4(2)
C11 C12 C12A C12B -71.3(2)
C11 C12 C13 C14 0.45(18)
C12A C12 C13 C14 -171.42(16)
C11 C12 C13 C13A 175.48(16)
C12A C12 C13 C13A 3.6(3)
C12 C13 C13A C13B -85.7(2)
C14 C13 C13A C13B 88.5(2)
C11 N23 C14 C15 -177.93(16)
Cu1 N23 C14 C15 -9.2(2)
C11 N23 C14 C13 0.32(18)
Cu1 N23 C14 C13 169.06(11)
C12 C13 C14 N23 -0.50(19)
C13A C13 C14 N23 -175.69(16)
C12 C13 C14 C15 177.71(16)
C13A C13 C14 C15 2.5(3)
N23 C14 C15 C16 -0.9(3)
C13 C14 C15 C16 -178.82(16)
C19 N24 C16 C15 -175.83(16)
Cu1 N24 C16 C15 8.9(2)
C19 N24 C16 C17 1.91(18)
Cu1 N24 C16 C17 -173.34(11)
C14 C15 C16 N24 0.5(3)
C14 C15 C16 C17 -176.91(16)
N24 C16 C17 C18 -2.9(2)
C15 C16 C17 C18 174.85(16)
N24 C16 C17 C17A 171.94(16)
C15 C16 C17 C17A -10.3(3)
C18 C17 C17A C17B 93.3(2)
C16 C17 C17A C17B -80.4(2)
C16 C17 C18 C19 2.61(19)
C17A C17 C18 C19 -172.00(17)
C16 C17 C18 C18A 178.88(17)
C17A C17 C18 C18A 4.3(3)
C16 N24 C19 C20 177.09(17)
Cu1 N24 C19 C20 -8.2(3)
C16 N24 C19 C18 -0.26(18)
Cu1 N24 C19 C18 174.40(12)
C17 C18 C19 C20 -179.09(16)
C18A C18 C19 C20 4.5(3)
C17 C18 C19 N24 -1.56(19)
C18A C18 C19 N24 -177.95(16)
N24 C19 C20 C1 6.0(3)
C18 C19 C20 C1 -176.98(17)
C21 C1 C20 C19 19.7(3)
C2 C1 C20 C19 -155.38(18)
C2B C2C C25 C26 7.4(2)
C3B C2C C25 C26 -174.33(16)
C2B C2C C25 C27 -112.29(18)
C3B C2C C25 C27 66.0(2)
C2B C2C C25 C28 127.97(17)
C3B C2C C25 C28 -53.8(2)
